data_4310463
loop_
_publ_author_name
'Sou Kamimura'
'Shigeki Kuwata'
'Masakazu Iwasaki'
'Youichi Ishii'

_publ_contact_author_address
;
     Department of Applied Chemistry, Faculty of Science and Engineering,
     Chuo University, Kasuga, Bunkyo-ku, Tokyo 112-8551, Japan
;
_publ_contact_author_email ' ishii@chem.chuo-u.ac.jp '
_publ_contact_author_fax ' +81-3-3817-1895 '
_publ_contact_author_name ' Youichi Ishii'
_publ_contact_author_phone ' +81-3-3817-1901 '
_publ_section_title
;
 Synthesis and Characterization of Cyclotetraphosphato Complexes of Rh(I),
 Ir(I), Ru(II), and Pd(II)
;
_journal_name_full 'Inorganic Chemistry'
_journal_page_first 399
_journal_page_last 401
_journal_paper_doi 10.1021/ic0350382
_journal_volume 43
_journal_year 2004
_chemical_formula_sum 'C80 H78 N2 O14 P8 Pd2'
_chemical_formula_weight 1752.09
_space_group_IT_number 14
_symmetry_cell_setting monoclinic
_symmetry_Int_Tables_number 14
_symmetry_space_group_name_Hall '-P 2yn'
_symmetry_space_group_name_H-M 'P 1 21/n 1'
_audit_creation_date 'Mon Apr  7 22:36:57 2003'
_audit_creation_method 'by teXsan'
_cell_angle_alpha 90
_cell_angle_beta 99.17(4)
_cell_angle_gamma 90
_cell_formula_units_Z 2
_cell_length_a 10.128(6)
_cell_length_b 16.224(7)
_cell_length_c 24.311(6)
_cell_measurement_reflns_used 25
_cell_measurement_temperature 294.2
_cell_measurement_theta_max 19.6
_cell_measurement_theta_min 18.5
_cell_volume 3944(3)
_computing_cell_refinement 'MSC/AFC Diffractometer Control'
_computing_data_collection 'MSC/AFC Diffractometer Control'
_computing_data_reduction 'teXsan Ver. 1.11'
_computing_publication_material 'teXsan Ver. 1.11'
_computing_structure_refinement 'teXsan Ver. 1.10'
_computing_structure_solution 'DIRDIF94 (PATTY)'
_diffrn_measurement_device_type 'Rigaku AFC7R'
_diffrn_measurement_method \w-2\q
_diffrn_radiation_type 'Mo K\a'
_diffrn_radiation_wavelength 0.7107
_diffrn_reflns_av_R_equivalents 0.016
_diffrn_reflns_limit_h_max 0
_diffrn_reflns_limit_h_min 0
_diffrn_reflns_limit_k_max 0
_diffrn_reflns_limit_k_min 0
_diffrn_reflns_limit_l_max 0
_diffrn_reflns_limit_l_min 0
_diffrn_reflns_number 9564
_diffrn_standards_decay_% 4.09
_diffrn_standards_interval_count 150
_diffrn_standards_number 3
_exptl_absorpt_coefficient_mu 0.683
_exptl_absorpt_correction_T_max 0.983
_exptl_absorpt_correction_T_min 0.809
_exptl_absorpt_correction_type psi-scan
_exptl_absorpt_process_details '(North, Phillips & Mathews, 1968)'
_exptl_crystal_colour paleyellowXDIM
_exptl_crystal_density_diffrn 1.475
_exptl_crystal_density_method 'not measured'
_exptl_crystal_description XDIM
_exptl_crystal_size_max 0.500
_exptl_crystal_size_mid 0.200
_exptl_crystal_size_min 0.200
_refine_diff_density_max 1.38
_refine_diff_density_min -1.19
_refine_ls_extinction_method none
_refine_ls_goodness_of_fit_ref 2.070
_refine_ls_hydrogen_treatment noref
_refine_ls_number_parameters 487
_refine_ls_number_reflns 4390
_refine_ls_R_factor_gt 0.0553
_refine_ls_shift/su_max 0.0100
_refine_ls_structure_factor_coef F
_refine_ls_weighting_details 'w = 1/[\s^2^(Fo) + 0.00011|Fo|^2^]'
_refine_ls_weighting_scheme calc
_refine_ls_wR_factor_ref 0.0545
_reflns_number_gt 4390
_reflns_number_total 9062
_cod_data_source_file ic0350382si20031208_102540_6.cif
_cod_data_source_block (PPN)2[{Pd(C3H5)}2(P4O12)](6)
_cod_original_cell_volume 3943(3)
_cod_original_formula_sum 'C80 H78 N2 O14 P8 Pd2 '
_cod_database_code 4310463
_reflns_threshold_criterion F^2^>3.0\s(F^2^)

loop_
_symmetry_equiv_pos_as_xyz
x,y,z
1/2-x,1/2+y,1/2-z
-x,-y,-z
1/2+x,1/2-y,1/2+z

loop_
_atom_site_label
_atom_site_type_symbol
_atom_site_fract_x
_atom_site_fract_y
_atom_site_fract_z
_atom_site_U_iso_or_equiv
_atom_site_adp_type
_atom_site_occupancy
_atom_site_calc_flag
_atom_site_refinement_flags
_atom_site_disorder_assembly
_atom_site_disorder_group
Pd(1) Pd 0.18985(6) 0.54696(4) 0.04446(2) 0.0649(2) Uani 1.00 d . . .
P(1) P 0.3890(2) 0.5988(1) -0.04130(9) 0.0647(7) Uani 1.00 d . . .
P(2) P 0.3463(2) 0.4220(1) -0.02847(8) 0.0603(6) Uani 1.00 d . . .
P(3) P 0.4349(2) 0.56234(10) 0.33576(7) 0.0455(5) Uani 1.00 d . . .
P(4) P 0.2253(2) 0.43506(10) 0.31026(7) 0.0456(5) Uani 1.00 d . . .
O(1) O 0.2807(7) 0.6176(3) -0.0121(3) 0.122(3) Uani 1.00 d . . .
O(2) O 0.2731(8) 0.4416(3) 0.0145(3) 0.149(3) Uani 1.00 d . . .
O(3) O 0.4011(7) 0.6501(3) -0.0892(2) 0.123(3) Uani 1.00 d . . .
O(4) O 0.5096(7) 0.6066(4) 0.0071(4) 0.164(3) Uani 1.00 d . . .
O(5) O 0.3832(5) 0.5044(3) -0.0589(2) 0.080(2) Uani 1.00 d . . .
O(6) O 0.2931(7) 0.3616(4) -0.0683(3) 0.134(3) Uani 1.00 d . . .
O(7) O 0.3384(6) 0.7972(5) -0.1252(3) 0.138(3) Uani 1.00 d . . .
N(1) N 0.2911(4) 0.5228(3) 0.3202(2) 0.050(2) Uani 1.00 d . . .
C(1) C 0.107(2) 0.6370(7) 0.0896(6) 0.118(5) Uani 1.00 d . . .
C(2) C 0.037(2) 0.572(2) 0.0884(9) 0.096(7) Uani 0.65 d P . .
C(3) C 0.086(1) 0.4950(7) 0.1029(5) 0.107(4) Uani 1.00 d . . .
C(4) C 0.4907(6) 0.6016(4) 0.2744(3) 0.050(2) Uani 1.00 d . . .
C(5) C 0.5851(7) 0.6624(5) 0.2769(3) 0.067(2) Uani 1.00 d . . .
C(6) C 0.6302(7) 0.6887(5) 0.2288(4) 0.078(3) Uani 1.00 d . . .
C(7) C 0.5857(9) 0.6543(6) 0.1792(4) 0.083(3) Uani 1.00 d . . .
C(8) C 0.494(1) 0.5937(7) 0.1758(3) 0.105(4) Uani 1.00 d . . .
C(9) C 0.4445(9) 0.5687(5) 0.2233(3) 0.087(3) Uani 1.00 d . . .
C(10) C 0.4253(6) 0.6457(4) 0.3828(2) 0.046(2) Uani 1.00 d . . .
C(11) C 0.5386(7) 0.6770(5) 0.4153(3) 0.068(2) Uani 1.00 d . . .
C(12) C 0.5317(8) 0.7447(5) 0.4495(3) 0.081(3) Uani 1.00 d . . .
C(13) C 0.410(1) 0.7799(5) 0.4514(3) 0.085(3) Uani 1.00 d . . .
C(14) C 0.2966(9) 0.7500(5) 0.4202(3) 0.087(3) Uani 1.00 d . . .
C(15) C 0.3040(7) 0.6830(4) 0.3859(3) 0.068(2) Uani 1.00 d . . .
C(16) C 0.5607(6) 0.4921(4) 0.3686(3) 0.050(2) Uani 1.00 d . . .
C(17) C 0.6628(7) 0.4643(4) 0.3422(3) 0.071(3) Uani 1.00 d . . .
C(18) C 0.7511(8) 0.4037(6) 0.3680(5) 0.099(4) Uani 1.00 d . . .
C(19) C 0.7378(10) 0.3733(6) 0.4190(5) 0.111(4) Uani 1.00 d . . .
C(20) C 0.6367(10) 0.4015(6) 0.4456(4) 0.094(3) Uani 1.00 d . . .
C(21) C 0.5496(7) 0.4608(5) 0.4210(3) 0.069(2) Uani 1.00 d . . .
C(22) C 0.1797(6) 0.3950(4) 0.3730(3) 0.048(2) Uani 1.00 d . . .
C(23) C 0.1849(7) 0.4446(5) 0.4188(3) 0.069(2) Uani 1.00 d . . .
C(24) C 0.1500(9) 0.4138(6) 0.4687(3) 0.093(3) Uani 1.00 d . . .
C(25) C 0.1102(9) 0.3326(6) 0.4702(3) 0.090(3) Uani 1.00 d . . .
C(26) C 0.1046(8) 0.2832(5) 0.4244(3) 0.077(3) Uani 1.00 d . . .
C(27) C 0.1370(7) 0.3137(4) 0.3761(3) 0.062(2) Uani 1.00 d . . .
C(28) C 0.3298(6) 0.3597(4) 0.2837(3) 0.052(2) Uani 1.00 d . . .
C(29) C 0.4137(7) 0.3095(4) 0.3197(3) 0.065(2) Uani 1.00 d . . .
C(30) C 0.5062(8) 0.2592(5) 0.2992(4) 0.081(3) Uani 1.00 d . . .
C(31) C 0.5167(9) 0.2615(5) 0.2434(4) 0.092(3) Uani 1.00 d . . .
C(32) C 0.4377(9) 0.3116(6) 0.2081(4) 0.092(3) Uani 1.00 d . . .
C(33) C 0.3410(7) 0.3600(5) 0.2272(3) 0.073(3) Uani 1.00 d . . .
C(34) C 0.0747(6) 0.4456(4) 0.2607(2) 0.047(2) Uani 1.00 d . . .
C(35) C 0.0110(7) 0.3783(4) 0.2337(3) 0.073(3) Uani 1.00 d . . .
C(36) C -0.1101(8) 0.3871(5) 0.1984(3) 0.083(3) Uani 1.00 d . . .
C(37) C -0.1679(7) 0.4623(6) 0.1912(3) 0.074(3) Uani 1.00 d . . .
C(38) C -0.1054(8) 0.5292(5) 0.2163(3) 0.077(3) Uani 1.00 d . . .
C(39) C 0.0162(7) 0.5215(4) 0.2517(3) 0.061(2) Uani 1.00 d . . .
C(40) C 0.432(1) 0.8549(7) -0.1176(4) 0.128(5) Uani 1.00 d . . .
C(41) C 0.115(4) 0.572(3) 0.119(1) 0.08(1) Uani 0.35 d P . .
H(1) H 0.2009 0.6345 0.1013 0.1408 Uiso 0.65 calc P . .
H(2) H 0.0650 0.6881 0.0790 0.1408 Uiso 0.65 calc P . .
H(3) H -0.0568 0.5764 0.0767 0.1152 Uiso 0.65 calc P . .
H(4) H 0.1796 0.4873 0.1151 0.1292 Uiso 0.65 calc P . .
H(5) H 0.0276 0.4487 0.1010 0.1292 Uiso 0.65 calc P . .
H(6) H 0.6199 0.6869 0.3117 0.0806 Uiso 1.00 calc . . .
H(7) H 0.6939 0.7322 0.2312 0.0928 Uiso 1.00 calc . . .
H(8) H 0.6189 0.6727 0.1469 0.0998 Uiso 1.00 calc . . .
H(9) H 0.4638 0.5683 0.1410 0.1249 Uiso 1.00 calc . . .
H(10) H 0.3770 0.5277 0.2200 0.1052 Uiso 1.00 calc . . .
H(11) H 0.6224 0.6515 0.4141 0.0816 Uiso 1.00 calc . . .
H(12) H 0.6101 0.7662 0.4711 0.0973 Uiso 1.00 calc . . .
H(13) H 0.4051 0.8263 0.4748 0.1014 Uiso 1.00 calc . . .
H(14) H 0.2130 0.7751 0.4221 0.1044 Uiso 1.00 calc . . .
H(15) H 0.2250 0.6625 0.3640 0.0807 Uiso 1.00 calc . . .
H(16) H 0.6736 0.4857 0.3068 0.0858 Uiso 1.00 calc . . .
H(17) H 0.8212 0.3841 0.3497 0.1186 Uiso 1.00 calc . . .
H(18) H 0.7987 0.3324 0.4358 0.1320 Uiso 1.00 calc . . .
H(19) H 0.6280 0.3799 0.4811 0.1130 Uiso 1.00 calc . . .
H(20) H 0.4813 0.4807 0.4401 0.0831 Uiso 1.00 calc . . .
H(21) H 0.2118 0.5005 0.4169 0.0828 Uiso 1.00 calc . . .
H(22) H 0.1544 0.4480 0.5008 0.1111 Uiso 1.00 calc . . .
H(23) H 0.0860 0.3108 0.5035 0.1083 Uiso 1.00 calc . . .
H(24) H 0.0774 0.2273 0.4263 0.0922 Uiso 1.00 calc . . .
H(25) H 0.1299 0.2794 0.3441 0.0746 Uiso 1.00 calc . . .
H(26) H 0.4083 0.3096 0.3583 0.0788 Uiso 1.00 calc . . .
H(27) H 0.5620 0.2234 0.3235 0.0968 Uiso 1.00 calc . . .
H(28) H 0.5804 0.2276 0.2294 0.1100 Uiso 1.00 calc . . .
H(29) H 0.4474 0.3137 0.1698 0.1095 Uiso 1.00 calc . . .
H(30) H 0.2827 0.3935 0.2018 0.0879 Uiso 1.00 calc . . .
H(31) H 0.0505 0.3252 0.2395 0.0875 Uiso 1.00 calc . . .
H(32) H -0.1523 0.3405 0.1795 0.0993 Uiso 1.00 calc . . .
H(33) H -0.2527 0.4681 0.1684 0.0890 Uiso 1.00 calc . . .
H(34) H -0.1450 0.5820 0.2098 0.0920 Uiso 1.00 calc . . .
H(35) H 0.0584 0.5689 0.2696 0.0733 Uiso 1.00 calc . . .
H(36) H 0.4642 0.8620 -0.0786 0.1570 Uiso 1.00 calc . . .
H(37) H 0.5059 0.8392 -0.1354 0.1570 Uiso 1.00 calc . . .
H(38) H 0.3988 0.9068 -0.1325 0.1570 Uiso 1.00 calc . . .
H(40) H 0.1718 0.6792 0.0978 0.1415 Uiso 0.35 calc P . .
H(41) H 0.0349 0.6436 0.0596 0.1415 Uiso 0.35 calc P . .
H(42) H 0.0979 0.4516 0.1295 0.1288 Uiso 0.35 calc P . .
H(43) H 0.0537 0.4832 0.0649 0.1288 Uiso 0.35 calc P . .
H(44) H 0.1475 0.5788 0.1574 0.0997 Uiso 0.35 calc P . .

loop_
_atom_site_aniso_label
_atom_site_aniso_U_11
_atom_site_aniso_U_22
_atom_site_aniso_U_33
_atom_site_aniso_U_12
_atom_site_aniso_U_13
_atom_site_aniso_U_23
Pd(1) 0.0710(4) 0.0658(4) 0.0639(4) 0.0097(3) 0.0295(3) -0.0035(3)
P(1) 0.067(1) 0.061(1) 0.069(1) 0.006(1) 0.021(1) 0.011(1)
P(2) 0.060(1) 0.056(1) 0.070(1) -0.0024(9) 0.0250(10) -0.0106(10)
P(3) 0.0442(9) 0.0396(10) 0.0532(10) -0.0008(8) 0.0091(8) -0.0011(8)
P(4) 0.0417(9) 0.0403(10) 0.0542(10) 0.0017(7) 0.0064(8) -0.0011(8)
O(1) 0.183(6) 0.066(4) 0.146(5) 0.011(4) 0.116(5) 0.011(4)
O(2) 0.255(8) 0.056(4) 0.183(6) 0.007(4) 0.181(6) 0.003(4)
O(3) 0.211(7) 0.083(4) 0.090(4) 0.002(4) 0.071(5) 0.025(3)
O(4) 0.111(5) 0.075(4) 0.277(9) -0.005(4) -0.053(6) 0.039(5)
O(5) 0.117(4) 0.067(3) 0.068(3) 0.005(3) 0.051(3) -0.002(3)
O(6) 0.191(7) 0.112(5) 0.109(5) -0.073(5) 0.057(5) -0.049(4)
O(7) 0.087(5) 0.156(7) 0.169(7) 0.009(5) 0.016(5) 0.054(6)
N(1) 0.038(3) 0.041(3) 0.071(4) -0.001(2) 0.005(3) -0.003(3)
C(1) 0.15(1) 0.101(8) 0.119(10) 0.024(9) 0.083(8) -0.018(8)
C(2) 0.08(1) 0.15(2) 0.07(1) 0.00(1) 0.040(9) -0.03(1)
C(3) 0.142(9) 0.097(7) 0.103(8) 0.013(8) 0.085(7) 0.012(7)
C(4) 0.047(4) 0.049(4) 0.055(4) 0.007(3) 0.006(3) 0.004(3)
C(5) 0.062(5) 0.074(5) 0.069(5) -0.001(4) 0.019(4) 0.011(4)
C(6) 0.062(5) 0.083(6) 0.093(6) 0.004(4) 0.027(5) 0.025(5)
C(7) 0.082(6) 0.103(7) 0.073(6) 0.030(5) 0.038(5) 0.028(5)
C(8) 0.140(9) 0.123(8) 0.055(5) -0.009(7) 0.027(6) -0.006(5)
C(9) 0.107(7) 0.096(7) 0.059(5) -0.031(5) 0.013(5) -0.004(5)
C(10) 0.054(4) 0.037(4) 0.047(4) -0.004(3) 0.009(3) -0.002(3)
C(11) 0.054(4) 0.068(5) 0.083(5) -0.006(4) 0.013(4) -0.014(4)
C(12) 0.081(6) 0.081(6) 0.083(6) -0.024(5) 0.015(5) -0.030(5)
C(13) 0.119(8) 0.056(5) 0.080(6) -0.001(5) 0.015(6) -0.026(4)
C(14) 0.095(6) 0.080(6) 0.082(6) 0.033(5) 0.004(5) -0.022(5)
C(15) 0.068(5) 0.064(5) 0.067(5) 0.009(4) 0.002(4) -0.015(4)
C(16) 0.043(4) 0.045(4) 0.061(4) -0.001(3) 0.007(3) -0.002(3)
C(17) 0.060(5) 0.061(5) 0.096(6) 0.009(4) 0.020(4) 0.011(4)
C(18) 0.067(6) 0.083(7) 0.150(9) 0.025(5) 0.027(6) 0.004(6)
C(19) 0.082(7) 0.094(7) 0.146(10) 0.026(6) -0.013(7) 0.032(7)
C(20) 0.093(7) 0.091(7) 0.091(7) 0.010(6) -0.009(5) 0.030(5)
C(21) 0.061(5) 0.075(5) 0.069(5) 0.009(4) 0.001(4) 0.006(4)
C(22) 0.039(4) 0.049(4) 0.055(4) 0.001(3) 0.003(3) 0.004(3)
C(23) 0.076(5) 0.073(5) 0.059(5) -0.008(4) 0.012(4) 0.001(4)
C(24) 0.111(7) 0.107(7) 0.063(5) -0.021(6) 0.018(5) -0.010(5)
C(25) 0.108(7) 0.111(8) 0.057(5) -0.013(6) 0.032(5) 0.013(5)
C(26) 0.081(6) 0.072(5) 0.078(6) -0.010(4) 0.015(5) 0.015(5)
C(27) 0.068(5) 0.060(5) 0.059(4) -0.007(4) 0.014(4) 0.004(4)
C(28) 0.053(4) 0.046(4) 0.058(4) 0.004(3) 0.008(3) -0.004(3)
C(29) 0.061(5) 0.051(4) 0.086(5) 0.008(4) 0.016(4) 0.004(4)
C(30) 0.066(5) 0.067(5) 0.110(7) 0.022(4) 0.014(5) 0.000(5)
C(31) 0.082(6) 0.078(6) 0.117(8) 0.019(5) 0.019(6) -0.022(6)
C(32) 0.102(7) 0.099(7) 0.078(6) 0.008(6) 0.025(5) -0.034(5)
C(33) 0.078(5) 0.075(5) 0.065(5) 0.014(4) 0.006(4) -0.011(4)
C(34) 0.044(3) 0.045(4) 0.051(4) -0.002(3) 0.008(3) 0.004(3)
C(35) 0.066(5) 0.048(4) 0.094(6) 0.002(4) -0.021(4) 0.005(4)
C(36) 0.064(5) 0.077(6) 0.098(6) -0.018(5) -0.020(5) -0.009(5)
C(37) 0.049(4) 0.099(7) 0.068(5) 0.009(5) -0.006(4) 0.001(5)
C(38) 0.070(5) 0.073(6) 0.082(6) 0.027(4) -0.005(4) 0.000(5)
C(39) 0.059(4) 0.057(5) 0.066(5) 0.009(4) 0.004(4) -0.009(4)
C(40) 0.130(9) 0.15(1) 0.113(8) 0.002(8) 0.066(7) 0.031(8)
C(41) 0.09(2) 0.13(3) 0.04(1) 0.03(2) 0.03(1) 0.01(2)

loop_
_atom_type_symbol
_atom_type_description
_atom_type_scat_dispersion_real
_atom_type_scat_dispersion_imag
_atom_type_scat_source
C C 0.003 0.002
;International Tables for Crystallography
(1992, Vol. C, Tables 4.2.6.8 and 6.1.1.1)
;
H H 0.000 0.000
;International Tables for Crystallography
(1992, Vol. C, Table 6.1.1.2)
;
Pd Pd -0.999 1.007
;International Tables for Crystallography
(1992, Vol. C, Tables 4.2.6.8 and 6.1.1.1)
;
P P 0.102 0.094
;International Tables for Crystallography
(1992, Vol. C, Tables 4.2.6.8 and 6.1.1.1)
;
N N 0.006 0.003
;International Tables for Crystallography
(1992, Vol. C, Tables 4.2.6.8 and 6.1.1.1)
;
O O 0.011 0.006
;International Tables for Crystallography
(1992, Vol. C, Tables 4.2.6.8 and 6.1.1.1)
;

loop_
_geom_angle_atom_site_label_1
_geom_angle_atom_site_label_2
_geom_angle_atom_site_label_3
_geom_angle
_geom_angle_site_symmetry_1
_geom_angle_site_symmetry_2
_geom_angle_site_symmetry_3
_geom_angle_publ_flag
O(1) Pd(1) O(2) 88.6(2) . . 0_555 yes
O(1) Pd(1) C(1) 102.5(3) . . 0_555 yes
O(1) Pd(1) C(2) 132.4(8) . . 0_555 yes
O(1) Pd(1) C(3) 170.9(3) . . 0_555 yes
O(1) Pd(1) C(41) 135(1) . . 0_555 yes
O(2) Pd(1) C(1) 167.8(4) . . 0_555 yes
O(2) Pd(1) C(2) 136.2(7) . . 0_555 yes
O(2) Pd(1) C(3) 100.5(3) . . 0_555 yes
O(2) Pd(1) C(41) 132.5(10) . . 0_555 yes
C(1) Pd(1) C(2) 35.7(6) . . 0_555 yes
C(1) Pd(1) C(3) 68.5(4) . . 0_555 yes
C(1) Pd(1) C(41) 35.3(9) . . 0_555 yes
C(2) Pd(1) C(3) 38.7(8) . . 0_555 yes
C(2) Pd(1) C(41) 27.6(8) . . 0_555 yes
C(3) Pd(1) C(41) 36(1) . . 0_555 yes
O(1) P(1) O(3) 116.4(4) . . 0_555 yes
O(1) P(1) O(4) 100.3(5) . . 0_555 yes
O(1) P(1) O(5) 110.0(3) . . 0_555 yes
O(3) P(1) O(4) 113.7(4) . . 0_555 yes
O(3) P(1) O(5) 109.8(3) . . 0_555 yes
O(4) P(1) O(5) 105.8(3) . . 0_555 yes
O(2) P(2) O(4) 113.6(5) . 3_665 0_555 yes
O(2) P(2) O(5) 110.1(3) . . 0_555 yes
O(2) P(2) O(6) 118.2(4) . . 0_555 yes
O(4) P(2) O(5) 97.5(3) 3_665 . 0_555 yes
O(4) P(2) O(6) 104.9(4) 3_665 . 0_555 yes
O(5) P(2) O(6) 110.6(3) . . 0_555 yes
N(1) P(3) C(4) 110.2(3) . . 0_555 yes
N(1) P(3) C(10) 108.6(3) . . 0_555 yes
N(1) P(3) C(16) 114.2(3) . . 0_555 yes
C(4) P(3) C(10) 108.7(3) . . 0_555 yes
C(4) P(3) C(16) 107.4(3) . . 0_555 yes
C(10) P(3) C(16) 107.7(3) . . 0_555 yes
N(1) P(4) C(22) 111.1(3) . . 0_555 yes
N(1) P(4) C(28) 114.2(3) . . 0_555 yes
N(1) P(4) C(34) 108.1(3) . . 0_555 yes
C(22) P(4) C(28) 107.8(3) . . 0_555 yes
C(22) P(4) C(34) 107.4(3) . . 0_555 yes
C(28) P(4) C(34) 108.0(3) . . 0_555 yes
Pd(1) O(1) P(1) 130.9(3) . . 0_555 yes
Pd(1) O(2) P(2) 137.1(3) . . 0_555 yes
P(1) O(4) P(2) 144.6(6) . 3_665 0_555 yes
P(1) O(5) P(2) 132.9(3) . . 0_555 yes
P(3) N(1) P(4) 139.0(3) . . 0_555 yes
Pd(1) C(1) C(2) 71.2(8) . . 0_555 yes
Pd(1) C(1) C(41) 73(1) . . 0_555 yes
C(2) C(1) C(41) 46(1) . . 0_555 yes
Pd(1) C(2) C(1) 73.1(8) . . 0_555 yes
Pd(1) C(2) C(3) 71.2(8) . . 0_555 yes
Pd(1) C(2) C(41) 78(1) . . 0_555 yes
C(1) C(2) C(3) 124(2) . . 0_555 yes
C(1) C(2) C(41) 66(2) . . 0_555 yes
C(3) C(2) C(41) 65(3) . . 0_555 yes
Pd(1) C(3) C(2) 70.1(7) . . 0_555 yes
Pd(1) C(3) C(41) 72(1) . . 0_555 yes
C(2) C(3) C(41) 43(1) . . 0_555 yes
P(3) C(4) C(5) 121.9(5) . . 0_555 yes
P(3) C(4) C(9) 120.7(5) . . 0_555 yes
C(5) C(4) C(9) 117.3(7) . . 0_555 yes
C(4) C(5) C(6) 120.3(7) . . 0_555 yes
C(5) C(6) C(7) 121.4(8) . . 0_555 yes
C(6) C(7) C(8) 119.4(8) . . 0_555 yes
C(7) C(8) C(9) 119.8(8) . . 0_555 yes
C(4) C(9) C(8) 121.7(8) . . 0_555 yes
P(3) C(10) C(11) 121.3(5) . . 0_555 yes
P(3) C(10) C(15) 120.5(5) . . 0_555 yes
C(11) C(10) C(15) 118.1(6) . . 0_555 yes
C(10) C(11) C(12) 121.2(7) . . 0_555 yes
C(11) C(12) C(13) 119.0(7) . . 0_555 yes
C(12) C(13) C(14) 121.2(7) . . 0_555 yes
C(13) C(14) C(15) 119.6(7) . . 0_555 yes
C(10) C(15) C(14) 120.9(7) . . 0_555 yes
P(3) C(16) C(17) 122.1(5) . . 0_555 yes
P(3) C(16) C(21) 118.8(5) . . 0_555 yes
C(17) C(16) C(21) 118.9(6) . . 0_555 yes
C(16) C(17) C(18) 119.4(7) . . 0_555 yes
C(17) C(18) C(19) 120.7(8) . . 0_555 yes
C(18) C(19) C(20) 119.9(8) . . 0_555 yes
C(19) C(20) C(21) 120.1(8) . . 0_555 yes
C(16) C(21) C(20) 120.9(7) . . 0_555 yes
P(4) C(22) C(23) 119.9(5) . . 0_555 yes
P(4) C(22) C(27) 121.0(5) . . 0_555 yes
C(23) C(22) C(27) 119.0(6) . . 0_555 yes
C(22) C(23) C(24) 120.6(7) . . 0_555 yes
C(23) C(24) C(25) 118.4(8) . . 0_555 yes
C(24) C(25) C(26) 120.9(7) . . 0_555 yes
C(25) C(26) C(27) 120.3(7) . . 0_555 yes
C(22) C(27) C(26) 120.7(7) . . 0_555 yes
P(4) C(28) C(29) 120.6(5) . . 0_555 yes
P(4) C(28) C(33) 119.6(5) . . 0_555 yes
C(29) C(28) C(33) 119.1(6) . . 0_555 yes
C(28) C(29) C(30) 120.0(7) . . 0_555 yes
C(29) C(30) C(31) 119.8(8) . . 0_555 yes
C(30) C(31) C(32) 120.8(8) . . 0_555 yes
C(31) C(32) C(33) 120.3(8) . . 0_555 yes
C(28) C(33) C(32) 119.9(7) . . 0_555 yes
P(4) C(34) C(35) 121.8(5) . . 0_555 yes
P(4) C(34) C(39) 119.5(5) . . 0_555 yes
C(35) C(34) C(39) 118.6(6) . . 0_555 yes
C(34) C(35) C(36) 120.9(6) . . 0_555 yes
C(35) C(36) C(37) 119.7(7) . . 0_555 yes
C(36) C(37) C(38) 120.2(7) . . 0_555 yes
C(37) C(38) C(39) 120.9(7) . . 0_555 yes
C(34) C(39) C(38) 119.8(6) . . 0_555 yes
Pd(1) C(41) C(1) 71(1) . . 0_555 yes
Pd(1) C(41) C(2) 73(1) . . 0_555 yes
Pd(1) C(41) C(3) 70(1) . . 0_555 yes
C(1) C(41) C(2) 67(2) . . 0_555 yes
C(1) C(41) C(3) 129(2) . . 0_555 yes
C(2) C(41) C(3) 70(3) . . 0_555 yes

loop_
_geom_bond_atom_site_label_1
_geom_bond_atom_site_label_2
_geom_bond_distance
_geom_bond_site_symmetry_1
_geom_bond_site_symmetry_2
_geom_bond_publ_flag
Pd(1) O(1) 2.112(5) . . yes
Pd(1) O(2) 2.087(5) . . yes
Pd(1) C(1) 2.083(9) . . yes
Pd(1) C(2) 2.06(1) . . yes
Pd(1) C(3) 2.075(8) . . yes
Pd(1) C(41) 2.11(2) . . yes
P(1) O(1) 1.430(5) . . yes
P(1) O(3) 1.453(5) . . yes
P(1) O(4) 1.561(7) . . yes
P(1) O(5) 1.589(5) . . yes
P(2) O(2) 1.411(5) . . yes
P(2) O(4) 1.541(7) . 3_665 yes
P(2) O(5) 1.600(5) . . yes
P(2) O(6) 1.423(6) . . yes
P(3) N(1) 1.581(5) . . yes
P(3) C(4) 1.795(6) . . yes
P(3) C(10) 1.784(6) . . yes
P(3) C(16) 1.798(6) . . yes
P(4) N(1) 1.574(5) . . yes
P(4) C(22) 1.785(6) . . yes
P(4) C(28) 1.803(6) . . yes
P(4) C(34) 1.795(6) . . yes
O(7) C(40) 1.32(1) . . yes
C(1) C(2) 1.27(2) . . yes
C(1) C(41) 1.27(3) . . yes
C(2) C(3) 1.37(3) . . yes
C(2) C(41) 0.99(3) . . yes
C(3) C(41) 1.32(4) . . yes
C(4) C(5) 1.368(9) . . yes
C(4) C(9) 1.365(9) . . yes
C(5) C(6) 1.388(9) . . yes
C(6) C(7) 1.34(1) . . yes
C(7) C(8) 1.35(1) . . yes
C(8) C(9) 1.39(1) . . yes
C(10) C(11) 1.382(8) . . yes
C(10) C(15) 1.382(8) . . yes
C(11) C(12) 1.387(9) . . yes
C(12) C(13) 1.36(1) . . yes
C(13) C(14) 1.36(1) . . yes
C(14) C(15) 1.380(9) . . yes
C(16) C(17) 1.377(8) . . yes
C(16) C(21) 1.391(9) . . yes
C(17) C(18) 1.41(1) . . yes
C(18) C(19) 1.36(1) . . yes
C(19) C(20) 1.37(1) . . yes
C(20) C(21) 1.377(10) . . yes
C(22) C(23) 1.368(8) . . yes
C(22) C(27) 1.393(8) . . yes
C(23) C(24) 1.409(10) . . yes
C(24) C(25) 1.38(1) . . yes
C(25) C(26) 1.37(1) . . yes
C(26) C(27) 1.363(9) . . yes
C(28) C(29) 1.383(8) . . yes
C(28) C(33) 1.396(9) . . yes
C(29) C(30) 1.393(9) . . yes
C(30) C(31) 1.38(1) . . yes
C(31) C(32) 1.35(1) . . yes
C(32) C(33) 1.393(10) . . yes
C(34) C(35) 1.379(8) . . yes
C(34) C(39) 1.370(8) . . yes
C(35) C(36) 1.387(9) . . yes
C(36) C(37) 1.352(10) . . yes
C(37) C(38) 1.352(10) . . yes
C(38) C(39) 1.391(9) . . yes

loop_
_geom_contact_atom_site_label_1
_geom_contact_atom_site_label_2
_geom_contact_distance
_geom_contact_site_symmetry_1
_geom_contact_site_symmetry_2
_geom_contact_publ_flag
O(1) C(12) 3.387(10) . 4_464 ?
O(1) C(26) 3.510(10) . 2_555 ?
O(2) C(13) 3.394(10) . 2_545 ?
O(3) O(7) 2.586(9) . . ?
O(3) C(40) 3.42(1) . . ?
O(3) C(32) 3.59(1) . 3_665 ?
O(4) C(26) 3.60(1) . 2_555 ?
O(6) C(7) 3.145(10) . 3_665 ?
O(6) C(2) 3.47(2) . 3_565 ?
O(7) C(5) 3.275(10) . 4_464 ?
O(7) C(11) 3.364(10) . 4_464 ?
O(7) C(31) 3.56(1) . 3_665 ?
C(1) C(29) 3.59(1) . 2_555 ?
C(6) C(35) 3.57(1) . 2_555 ?
C(7) C(27) 3.55(1) . 2_555 ?
C(7) C(26) 3.59(1) . 2_555 ?
C(38) C(41) 3.57(3) . . ?

loop_
_geom_torsion_atom_site_label_1
_geom_torsion_atom_site_label_2
_geom_torsion_atom_site_label_3
_geom_torsion_atom_site_label_4
_geom_torsion
_geom_torsion_site_symmetry_1
_geom_torsion_site_symmetry_2
_geom_torsion_site_symmetry_3
_geom_torsion_site_symmetry_4
_geom_torsion_publ_flag
Pd(1) O(1) P(1) O(3) 162.0(5) 0_555 70_555 5_555 55_5 yes
Pd(1) O(1) P(1) O(4) -74.9(6) 0_555 70_555 5_555 55_5 yes
Pd(1) O(1) P(1) O(5) 36.3(7) 0_555 70_555 5_555 55_5 yes
Pd(1) O(2) P(2) O(4) 113.7(7) 0_555 70_555 5_555 55_5 yes
Pd(1) O(2) P(2) O(5) 5.6(9) 0_555 70_555 5_555 55_5 yes
Pd(1) O(2) P(2) O(6) -122.8(7) 0_555 70_555 5_555 55_5 yes
Pd(1) C(1) C(2) C(3) 51(1) 0_555 70_555 5_555 55_5 yes
Pd(1) C(1) C(2) C(41) 84(1) 0_555 70_555 5_555 55_5 yes
Pd(1) C(1) C(41) C(2) -79(1) 0_555 70_555 5_555 55_5 yes
Pd(1) C(1) C(41) C(3) -42(3) 0_555 70_555 5_555 55_5 yes
Pd(1) C(2) C(1) C(41) -84(1) 0_555 70_555 5_555 55_5 yes
Pd(1) C(2) C(3) C(41) 85(2) 0_555 70_555 5_555 55_5 yes
Pd(1) C(2) C(41) C(1) 76.3(8) 0_555 70_555 5_555 55_5 yes
Pd(1) C(2) C(41) C(3) -74.3(8) 0_555 70_555 5_555 55_5 yes
Pd(1) C(3) C(2) C(1) -52(1) 0_555 70_555 5_555 55_5 yes
Pd(1) C(3) C(2) C(41) -85(2) 0_555 70_555 5_555 55_5 yes
Pd(1) C(3) C(41) C(1) 43(3) 0_555 70_555 5_555 55_5 yes
Pd(1) C(3) C(41) C(2) 78(1) 0_555 70_555 5_555 55_5 yes
Pd(1) C(41) C(1) C(2) 79(1) 0_555 70_555 5_555 55_5 yes
Pd(1) C(41) C(2) C(1) -76.3(8) 0_555 70_555 5_555 55_5 yes
Pd(1) C(41) C(2) C(3) 74.3(8) 0_555 70_555 5_555 55_5 yes
Pd(1) C(41) C(3) C(2) -78(1) 0_555 70_555 5_555 55_5 yes
P(1) O(1) Pd(1) O(2) -18.6(6) 0_555 70_555 5_555 55_5 yes
P(1) O(1) Pd(1) C(1) 156.2(7) 0_555 70_555 5_555 55_5 yes
P(1) O(1) Pd(1) C(2) 178.8(8) 0_555 70_555 5_555 55_5 yes
P(1) O(1) Pd(1) C(3) 166(2) 0_555 70_555 5_555 55_5 yes
P(1) O(1) Pd(1) C(41) 140(1) 0_555 70_555 5_555 55_5 yes
P(1) O(4) P(2) O(2) 29.5(9) 0_555 70_555 5_555 55_5 yes
P(1) O(4) P(2) O(5) -86.3(9) 0_555 70_555 5_555 55_5 yes
P(1) O(4) P(2) O(6) 160.1(8) 0_555 70_555 5_555 55_5 yes
P(1) O(5) P(2) O(2) 19.0(7) 0_555 70_555 5_555 55_5 yes
P(1) O(5) P(2) O(4) -99.5(6) 0_555 70_555 5_555 55_5 yes
P(1) O(5) P(2) O(6) 151.5(5) 0_555 70_555 5_555 55_5 yes
P(2) O(2) Pd(1) O(1) -6.0(8) 0_555 70_555 5_555 55_5 yes
P(2) O(2) Pd(1) C(1) -161(2) 0_555 70_555 5_555 55_5 yes
P(2) O(2) Pd(1) C(2) 155(1) 0_555 70_555 5_555 55_5 yes
P(2) O(2) Pd(1) C(3) 173.1(8) 0_555 70_555 5_555 55_5 yes
P(2) O(2) Pd(1) C(41) -166(1) 0_555 70_555 5_555 55_5 yes
P(2) O(4) P(1) O(1) -153.8(8) 0_555 70_555 5_555 55_5 yes
P(2) O(4) P(1) O(3) 81.2(8) 0_555 70_555 5_555 55_5 yes
P(2) O(4) P(1) O(5) -39.5(9) 0_555 70_555 5_555 55_5 yes
P(2) O(5) P(1) O(1) -38.7(6) 0_555 70_555 5_555 55_5 yes
P(2) O(5) P(1) O(3) -168.0(5) 0_555 70_555 5_555 55_5 yes
P(2) O(5) P(1) O(4) 68.8(6) 0_555 70_555 5_555 55_5 yes
P(3) N(1) P(4) C(22) 92.4(5) 0_555 70_555 5_555 55_5 yes
P(3) N(1) P(4) C(28) -29.8(6) 0_555 70_555 5_555 55_5 yes
P(3) N(1) P(4) C(34) -150.0(5) 0_555 70_555 5_555 55_5 yes
P(3) C(4) C(5) C(6) 177.1(5) 0_555 70_555 5_555 55_5 yes
P(3) C(4) C(9) C(8) -174.9(7) 0_555 70_555 5_555 55_5 yes
P(3) C(10) C(11) C(12) 176.4(6) 0_555 70_555 5_555 55_5 yes
P(3) C(10) C(15) C(14) -177.0(6) 0_555 70_555 5_555 55_5 yes
P(3) C(16) C(17) C(18) -174.3(6) 0_555 70_555 5_555 55_5 yes
P(3) C(16) C(21) C(20) 174.3(6) 0_555 70_555 5_555 55_5 yes
P(4) N(1) P(3) C(4) 100.8(5) 0_555 70_555 5_555 55_5 yes
P(4) N(1) P(3) C(10) -140.3(5) 0_555 70_555 5_555 55_5 yes
P(4) N(1) P(3) C(16) -20.2(6) 0_555 70_555 5_555 55_5 yes
P(4) C(22) C(23) C(24) -179.6(6) 0_555 70_555 5_555 55_5 yes
P(4) C(22) C(27) C(26) 178.8(6) 0_555 70_555 5_555 55_5 yes
P(4) C(28) C(29) C(30) -171.7(5) 0_555 70_555 5_555 55_5 yes
P(4) C(28) C(33) C(32) 169.3(6) 0_555 70_555 5_555 55_5 yes
P(4) C(34) C(35) C(36) 175.6(6) 0_555 70_555 5_555 55_5 yes
P(4) C(34) C(39) C(38) -175.5(5) 0_555 70_555 5_555 55_5 yes
O(1) Pd(1) C(1) C(2) 150(1) 0_555 70_555 5_555 55_5 yes
O(1) Pd(1) C(1) C(41) -160(2) 0_555 70_555 5_555 55_5 yes
O(1) Pd(1) C(2) C(1) -40(1) 0_555 70_555 5_555 55_5 yes
O(1) Pd(1) C(2) C(3) -177.0(7) 0_555 70_555 5_555 55_5 yes
O(1) Pd(1) C(2) C(41) -109(3) 0_555 70_555 5_555 55_5 yes
O(1) Pd(1) C(3) C(2) 14(3) 0_555 70_555 5_555 55_5 yes
O(1) Pd(1) C(3) C(41) -31(3) 0_555 70_555 5_555 55_5 yes
O(1) Pd(1) C(41) C(1) 27(3) 0_555 70_555 5_555 55_5 yes
O(1) Pd(1) C(41) C(2) 98(3) 0_555 70_555 5_555 55_5 yes
O(1) Pd(1) C(41) C(3) 173.2(8) 0_555 70_555 5_555 55_5 yes
O(2) Pd(1) C(1) C(2) -54(3) 0_555 70_555 5_555 55_5 yes
O(2) Pd(1) C(1) C(41) -5(4) 0_555 70_555 5_555 55_5 yes
O(2) Pd(1) C(2) C(1) 165(1) 0_555 70_555 5_555 55_5 yes
O(2) Pd(1) C(2) C(3) 28(1) 0_555 70_555 5_555 55_5 yes
O(2) Pd(1) C(2) C(41) 96(3) 0_555 70_555 5_555 55_5 yes
O(2) Pd(1) C(3) C(2) -160(1) 0_555 70_555 5_555 55_5 yes
O(2) Pd(1) C(3) C(41) 154(1) 0_555 70_555 5_555 55_5 yes
O(2) Pd(1) C(41) C(1) 178(1) 0_555 70_555 5_555 55_5 yes
O(2) Pd(1) C(41) C(2) -110(2) 0_555 70_555 5_555 55_5 yes
O(2) Pd(1) C(41) C(3) -35(2) 0_555 70_555 5_555 55_5 yes
N(1) P(3) C(4) C(5) 156.6(5) 0_555 70_555 5_555 55_5 yes
N(1) P(3) C(4) C(9) -26.6(7) 0_555 70_555 5_555 55_5 yes
N(1) P(3) C(10) C(11) 161.9(5) 0_555 70_555 5_555 55_5 yes
N(1) P(3) C(10) C(15) -20.8(6) 0_555 70_555 5_555 55_5 yes
N(1) P(3) C(16) C(17) 110.4(6) 0_555 70_555 5_555 55_5 yes
N(1) P(3) C(16) C(21) -65.4(6) 0_555 70_555 5_555 55_5 yes
N(1) P(4) C(22) C(23) 9.8(6) 0_555 70_555 5_555 55_5 yes
N(1) P(4) C(22) C(27) -171.0(5) 0_555 70_555 5_555 55_5 yes
N(1) P(4) C(28) C(29) 91.7(6) 0_555 70_555 5_555 55_5 yes
N(1) P(4) C(28) C(33) -78.8(6) 0_555 70_555 5_555 55_5 yes
N(1) P(4) C(34) C(35) 164.6(6) 0_555 70_555 5_555 55_5 yes
N(1) P(4) C(34) C(39) -19.3(6) 0_555 70_555 5_555 55_5 yes
C(1) Pd(1) C(2) C(3) -136(2) 0_555 70_555 5_555 55_5 yes
C(1) Pd(1) C(2) C(41) -69(2) 0_555 70_555 5_555 55_5 yes
C(1) Pd(1) C(3) C(2) 25(1) 0_555 70_555 5_555 55_5 yes
C(1) Pd(1) C(3) C(41) -20(2) 0_555 70_555 5_555 55_5 yes
C(1) Pd(1) C(41) C(2) 70(2) 0_555 70_555 5_555 55_5 yes
C(1) Pd(1) C(41) C(3) 145(3) 0_555 70_555 5_555 55_5 yes
C(1) C(2) Pd(1) C(3) 136(2) 0_555 70_555 5_555 55_5 yes
C(1) C(2) Pd(1) C(41) 69(2) 0_555 70_555 5_555 55_5 yes
C(1) C(2) C(3) C(41) 33(1) 0_555 70_555 5_555 55_5 yes
C(1) C(2) C(41) C(3) -150(1) 0_555 70_555 5_555 55_5 yes
C(1) C(41) Pd(1) C(2) -70(2) 0_555 70_555 5_555 55_5 yes
C(1) C(41) Pd(1) C(3) -145(3) 0_555 70_555 5_555 55_5 yes
C(1) C(41) C(2) C(3) 150(1) 0_555 70_555 5_555 55_5 yes
C(1) C(41) C(3) C(2) -35(2) 0_555 70_555 5_555 55_5 yes
C(2) Pd(1) C(1) C(41) 48(1) 0_555 70_555 5_555 55_5 yes
C(2) Pd(1) C(3) C(41) -45(1) 0_555 70_555 5_555 55_5 yes
C(2) Pd(1) C(41) C(3) 75(3) 0_555 70_555 5_555 55_5 yes
C(2) C(1) Pd(1) C(3) -27(1) 0_555 70_555 5_555 55_5 yes
C(2) C(1) Pd(1) C(41) -48(1) 0_555 70_555 5_555 55_5 yes
C(2) C(1) C(41) C(3) 36(3) 0_555 70_555 5_555 55_5 yes
C(2) C(3) Pd(1) C(41) 45(1) 0_555 70_555 5_555 55_5 yes
C(2) C(41) Pd(1) C(3) -75(3) 0_555 70_555 5_555 55_5 yes
C(3) Pd(1) C(1) C(41) 21(2) 0_555 70_555 5_555 55_5 yes
C(3) Pd(1) C(2) C(41) 67(3) 0_555 70_555 5_555 55_5 yes
C(3) C(2) Pd(1) C(41) -67(3) 0_555 70_555 5_555 55_5 yes
C(3) C(2) C(1) C(41) -32(2) 0_555 70_555 5_555 55_5 yes
C(4) P(3) C(10) C(11) -78.3(6) 0_555 70_555 5_555 55_5 yes
C(4) P(3) C(10) C(15) 99.1(6) 0_555 70_555 5_555 55_5 yes
C(4) P(3) C(16) C(17) -12.1(7) 0_555 70_555 5_555 55_5 yes
C(4) P(3) C(16) C(21) 172.1(5) 0_555 70_555 5_555 55_5 yes
C(4) C(5) C(6) C(7) -1(1) 0_555 70_555 5_555 55_5 yes
C(4) C(9) C(8) C(7) -2(1) 0_555 70_555 5_555 55_5 yes
C(5) C(4) P(3) C(10) 37.8(6) 0_555 70_555 5_555 55_5 yes
C(5) C(4) P(3) C(16) -78.5(6) 0_555 70_555 5_555 55_5 yes
C(5) C(4) C(9) C(8) 2(1) 0_555 70_555 5_555 55_5 yes
C(5) C(6) C(7) C(8) 0(1) 0_555 70_555 5_555 55_5 yes
C(6) C(5) C(4) C(9) 0(1) 0_555 70_555 5_555 55_5 yes
C(6) C(7) C(8) C(9) 1(1) 0_555 70_555 5_555 55_5 yes
C(9) C(4) P(3) C(10) -145.4(6) 0_555 70_555 5_555 55_5 yes
C(9) C(4) P(3) C(16) 98.4(6) 0_555 70_555 5_555 55_5 yes
C(10) P(3) C(16) C(17) -129.0(6) 0_555 70_555 5_555 55_5 yes
C(10) P(3) C(16) C(21) 55.2(6) 0_555 70_555 5_555 55_5 yes
C(10) C(11) C(12) C(13) 0(1) 0_555 70_555 5_555 55_5 yes
C(10) C(15) C(14) C(13) 0(1) 0_555 70_555 5_555 55_5 yes
C(11) C(10) P(3) C(16) 37.8(6) 0_555 70_555 5_555 55_5 yes
C(11) C(10) C(15) C(14) 0(1) 0_555 70_555 5_555 55_5 yes
C(11) C(12) C(13) C(14) 0(1) 0_555 70_555 5_555 55_5 yes
C(12) C(11) C(10) C(15) -1(1) 0_555 70_555 5_555 55_5 yes
C(12) C(13) C(14) C(15) 0(1) 0_555 70_555 5_555 55_5 yes
C(15) C(10) P(3) C(16) -144.9(5) 0_555 70_555 5_555 55_5 yes
C(16) C(17) C(18) C(19) 0(1) 0_555 70_555 5_555 55_5 yes
C(16) C(21) C(20) C(19) 1(1) 0_555 70_555 5_555 55_5 yes
C(17) C(16) C(21) C(20) -1(1) 0_555 70_555 5_555 55_5 yes
C(17) C(18) C(19) C(20) 0(1) 0_555 70_555 5_555 55_5 yes
C(18) C(17) C(16) C(21) 1(1) 0_555 70_555 5_555 55_5 yes
C(18) C(19) C(20) C(21) 0(1) 0_555 70_555 5_555 55_5 yes
C(22) P(4) C(28) C(29) -32.2(6) 0_555 70_555 5_555 55_5 yes
C(22) P(4) C(28) C(33) 157.3(6) 0_555 70_555 5_555 55_5 yes
C(22) P(4) C(34) C(35) -75.4(6) 0_555 70_555 5_555 55_5 yes
C(22) P(4) C(34) C(39) 100.6(6) 0_555 70_555 5_555 55_5 yes
C(22) C(23) C(24) C(25) 0(1) 0_555 70_555 5_555 55_5 yes
C(22) C(27) C(26) C(25) 1(1) 0_555 70_555 5_555 55_5 yes
C(23) C(22) P(4) C(28) 135.6(5) 0_555 70_555 5_555 55_5 yes
C(23) C(22) P(4) C(34) -108.2(6) 0_555 70_555 5_555 55_5 yes
C(23) C(22) C(27) C(26) -1(1) 0_555 70_555 5_555 55_5 yes
C(23) C(24) C(25) C(26) 0(1) 0_555 70_555 5_555 55_5 yes
C(24) C(23) C(22) C(27) 1(1) 0_555 70_555 5_555 55_5 yes
C(24) C(25) C(26) C(27) 0(1) 0_555 70_555 5_555 55_5 yes
C(27) C(22) P(4) C(28) -45.2(6) 0_555 70_555 5_555 55_5 yes
C(27) C(22) P(4) C(34) 71.0(6) 0_555 70_555 5_555 55_5 yes
C(28) P(4) C(34) C(35) 40.6(6) 0_555 70_555 5_555 55_5 yes
C(28) P(4) C(34) C(39) -143.4(5) 0_555 70_555 5_555 55_5 yes
C(28) C(29) C(30) C(31) 2(1) 0_555 70_555 5_555 55_5 yes
C(28) C(33) C(32) C(31) 2(1) 0_555 70_555 5_555 55_5 yes
C(29) C(28) P(4) C(34) -148.0(5) 0_555 70_555 5_555 55_5 yes
C(29) C(28) C(33) C(32) -1(1) 0_555 70_555 5_555 55_5 yes
C(29) C(30) C(31) C(32) 0(1) 0_555 70_555 5_555 55_5 yes
C(30) C(29) C(28) C(33) -1(1) 0_555 70_555 5_555 55_5 yes
C(30) C(31) C(32) C(33) -2(1) 0_555 70_555 5_555 55_5 yes
C(33) C(28) P(4) C(34) 41.5(6) 0_555 70_555 5_555 55_5 yes
C(34) C(35) C(36) C(37) -1(1) 0_555 70_555 5_555 55_5 yes
C(34) C(39) C(38) C(37) 0(1) 0_555 70_555 5_555 55_5 yes
C(35) C(34) C(39) C(38) 0(1) 0_555 70_555 5_555 55_5 yes
C(35) C(36) C(37) C(38) 2(1) 0_555 70_555 5_555 55_5 yes
C(36) C(35) C(34) C(39) 0(1) 0_555 70_555 5_555 55_5 yes
C(36) C(37) C(38) C(39) -2(1) 0_555 70_555 5_555 55_5 yes
C(36) C(37) C(38) C(39) -2(1) 0_555 70_555 5_555 55_5 yes
